data_2230929
loop_
_publ_author_name
'Liu, Jun-Liang'
'Hu, Zhi-Yu'
'Xu, Qing-Yan'

_publ_section_title
;
 3'-(3-Hydroxyphenyl)-4-methylspiro[benzo[<i>e</i>][1,4]diazepine-3,2'-oxirane]-2,5(1<i>H</i>,4<i>H</i>)-dione
;
_journal_coeditor_code XU5236
_journal_issue 7
_journal_name_full 'Acta Crystallographica Section E'
_journal_page_first o1670
_journal_paper_doi 10.1107/S1600536811022161
_journal_volume 67
_journal_year 2011
_chemical_formula_iupac 'C17 H14 N2 O4'
_chemical_formula_moiety 'C17 H14 N2 O4'
_chemical_formula_sum 'C17 H14 N2 O4'
_chemical_formula_weight 310.30
_chemical_name_common Cyclopenol
_chemical_name_systematic
;
3'-(3-Hydroxyphenyl)-4-methylspiro[benzo[<i>e</i>][1,4]diazepine-3,2'-
oxirane]-2,5(1<i>H</i>,4<i>H</i>)-dione
;
_space_group_IT_number 4
_symmetry_cell_setting monoclinic
_symmetry_space_group_name_Hall 'P 2yb'
_symmetry_space_group_name_H-M 'P 1 21 1'
_atom_sites_solution_hydrogens geom
_atom_sites_solution_primary direct
_atom_sites_solution_secondary difmap
_audit_creation_method SHELXL-97
_cell_angle_alpha 90.00
_cell_angle_beta 108.1570(10)
_cell_angle_gamma 90.00
_cell_formula_units_Z 2
_cell_length_a 7.0066(2)
_cell_length_b 11.6160(4)
_cell_length_c 9.1568(2)
_cell_measurement_reflns_used 1484
_cell_measurement_temperature 193(2)
_cell_measurement_theta_max 27.46
_cell_measurement_theta_min 1.87
_cell_volume 708.15(4)
_computing_cell_refinement 'SAINT (Bruker, 2007)'
_computing_data_collection 'SMART (Bruker, 2007)'
_computing_data_reduction 'SAINT (Bruker, 2007)'
_computing_molecular_graphics 'ORTEP-3 (Farrugia, 1997)'
_computing_publication_material 'SHELXL97 (Sheldrick, 2008)'
_computing_structure_refinement 'SHELXL97 (Sheldrick, 2008)'
_computing_structure_solution 'SHELXS97 (Sheldrick, 2008)'
_diffrn_ambient_temperature 193(2)
_diffrn_measured_fraction_theta_full 0.996
_diffrn_measured_fraction_theta_max 0.996
_diffrn_measurement_device_type 'Bruker SMART 1000 CCD area-detector'
_diffrn_measurement_method '\f and \w'
_diffrn_radiation_monochromator graphite
_diffrn_radiation_source 'fine-focus sealed tube'
_diffrn_radiation_type MoK\a
_diffrn_radiation_wavelength 0.71073
_diffrn_reflns_av_R_equivalents 0.0210
_diffrn_reflns_av_sigmaI/netI 0.0171
_diffrn_reflns_limit_h_max 9
_diffrn_reflns_limit_h_min -8
_diffrn_reflns_limit_k_max 15
_diffrn_reflns_limit_k_min -15
_diffrn_reflns_limit_l_max 11
_diffrn_reflns_limit_l_min -11
_diffrn_reflns_number 6890
_diffrn_reflns_theta_full 27.46
_diffrn_reflns_theta_max 27.46
_diffrn_reflns_theta_min 3.06
_exptl_absorpt_coefficient_mu 0.105
_exptl_absorpt_correction_type none
_exptl_crystal_colour colourless
_exptl_crystal_density_diffrn 1.455
_exptl_crystal_density_method 'not measured'
_exptl_crystal_description block
_exptl_crystal_F_000 324
_exptl_crystal_size_max 0.55
_exptl_crystal_size_mid 0.32
_exptl_crystal_size_min 0.22
_refine_diff_density_max 0.212
_refine_diff_density_min -0.239
_refine_ls_extinction_method none
_refine_ls_goodness_of_fit_ref 0.992
_refine_ls_hydrogen_treatment constr
_refine_ls_matrix_type full
_refine_ls_number_parameters 208
_refine_ls_number_reflns 1701
_refine_ls_number_restraints 1
_refine_ls_restrained_S_all 0.992
_refine_ls_R_factor_all 0.0347
_refine_ls_R_factor_gt 0.0330
_refine_ls_shift/su_max 0.009
_refine_ls_shift/su_mean 0.002
_refine_ls_structure_factor_coef Fsqd
_refine_ls_weighting_details 'calc w=1/[\s^2^(Fo^2^)+(0.1000P)^2^] where P=(Fo^2^+2Fc^2^)/3'
_refine_ls_weighting_scheme calc
_refine_ls_wR_factor_gt 0.1003
_refine_ls_wR_factor_ref 0.1066
_reflns_number_gt 1627
_reflns_number_total 1701
_reflns_threshold_expression I>2\s(I)
_cod_data_source_file xu5236.cif
_cod_data_source_block I
_cod_original_sg_symbol_H-M 'P 21'
_cod_database_code 2230929
_cod_database_fobs_code 2230929

loop_
_symmetry_equiv_pos_as_xyz
'x, y, z'
'-x, y+1/2, -z'

loop_
_atom_site_type_symbol
_atom_site_label
_atom_site_fract_x
_atom_site_fract_y
_atom_site_fract_z
_atom_site_U_iso_or_equiv
_atom_site_adp_type
_atom_site_calc_flag
_atom_site_refinement_flags
_atom_site_occupancy
_atom_site_symmetry_multiplicity
_atom_site_disorder_assembly
_atom_site_disorder_group
O O2 0.4377(2) 0.08072(14) 0.31423(17) 0.0269(3) Uani d . 1 1 . .
O O3 0.4521(2) 0.40192(14) 0.02123(17) 0.0227(3) Uani d . 1 1 . .
O O1 0.6694(2) 0.51497(15) 0.29249(19) 0.0291(4) Uani d . 1 1 . .
O O4 -0.0361(2) 0.06229(14) -0.25108(18) 0.0271(4) Uani d . 1 1 . .
H H4A 0.0758 0.0542 -0.2604 0.041 Uiso calc R 1 1 . .
N N2 0.4837(2) 0.24388(15) 0.19567(18) 0.0184(3) Uani d . 1 1 . .
N N1 0.4887(2) 0.42631(15) 0.42617(18) 0.0205(4) Uani d . 1 1 . .
H H1 0.5578 0.4610 0.5087 0.025 Uiso calc R 1 1 . .
C C8 0.3244(3) 0.35791(17) 0.4353(2) 0.0186(4) Uani d . 1 1 . .
C C9 0.2804(3) 0.24831(18) 0.3691(2) 0.0186(4) Uani d . 1 1 . .
C C7 0.2100(3) 0.40240(19) 0.5227(2) 0.0216(4) Uani d . 1 1 . .
H H7 0.2433 0.4733 0.5712 0.026 Uiso calc R 1 1 . .
C C4 0.1162(3) 0.18798(19) 0.3878(2) 0.0236(4) Uani d . 1 1 . .
H H4 0.0858 0.1152 0.3445 0.028 Uiso calc R 1 1 . .
C C3 0.4063(3) 0.18510(18) 0.2913(2) 0.0192(4) Uani d . 1 1 . .
C C12 0.1144(3) 0.22949(19) -0.1034(2) 0.0212(4) Uani d . 1 1 . .
H H12 0.2423 0.1976 -0.0787 0.025 Uiso calc R 1 1 . .
C C10 0.6209(3) 0.1863(2) 0.1253(2) 0.0257(4) Uani d . 1 1 . .
H H10A 0.6350 0.1068 0.1554 0.038 Uiso calc R 1 1 . .
H H10B 0.7499 0.2231 0.1592 0.038 Uiso calc R 1 1 . .
H H10C 0.5671 0.1915 0.0154 0.038 Uiso calc R 1 1 . .
C C16 -0.1031(3) 0.3876(2) -0.0884(2) 0.0241(4) Uani d . 1 1 . .
H H16 -0.1207 0.4607 -0.0531 0.029 Uiso calc R 1 1 . .
C C11 0.0875(3) 0.33865(18) -0.0492(2) 0.0201(4) Uani d . 1 1 . .
C C14 -0.2433(3) 0.21769(19) -0.2334(2) 0.0234(4) Uani d . 1 1 . .
H H14 -0.3541 0.1771 -0.2941 0.028 Uiso calc R 1 1 . .
C C6 0.0469(3) 0.3415(2) 0.5378(2) 0.0247(4) Uani d . 1 1 . .
H H6 -0.0307 0.3725 0.5941 0.030 Uiso calc R 1 1 . .
C C13 -0.0508(3) 0.16860(19) -0.1948(2) 0.0208(4) Uani d . 1 1 . .
C C17 0.2579(3) 0.40891(18) 0.0485(2) 0.0198(4) Uani d . 1 1 . .
H H17 0.2200 0.4869 0.0695 0.024 Uiso calc R 1 1 . .
C C15 -0.2672(3) 0.3264(2) -0.1808(2) 0.0252(4) Uani d . 1 1 . .
H H15 -0.3946 0.3592 -0.2075 0.030 Uiso calc R 1 1 . .
C C2 0.4422(3) 0.36451(16) 0.1645(2) 0.0180(4) Uani d . 1 1 . .
C C5 -0.0007(3) 0.2341(2) 0.4688(2) 0.0267(5) Uani d . 1 1 . .
H H5 -0.1113 0.1937 0.4774 0.032 Uiso calc R 1 1 . .
C C1 0.5463(3) 0.44186(18) 0.2995(2) 0.0195(4) Uani d . 1 1 . .

loop_
_atom_site_aniso_label
_atom_site_aniso_U_11
_atom_site_aniso_U_22
_atom_site_aniso_U_33
_atom_site_aniso_U_12
_atom_site_aniso_U_13
_atom_site_aniso_U_23
O2 0.0382(8) 0.0157(7) 0.0268(7) 0.0038(6) 0.0100(6) 0.0041(6)
O3 0.0288(7) 0.0214(7) 0.0222(7) 0.0002(5) 0.0139(5) 0.0024(6)
O1 0.0309(8) 0.0236(8) 0.0359(8) -0.0097(6) 0.0149(6) -0.0027(7)
O4 0.0268(7) 0.0222(8) 0.0341(8) -0.0028(6) 0.0121(6) -0.0060(6)
N2 0.0227(7) 0.0155(8) 0.0180(7) 0.0029(6) 0.0077(6) 0.0006(7)
N1 0.0236(8) 0.0174(8) 0.0189(8) -0.0052(6) 0.0044(6) -0.0034(6)
C8 0.0194(9) 0.0184(9) 0.0169(8) -0.0022(7) 0.0042(7) 0.0015(7)
C9 0.0225(8) 0.0181(9) 0.0144(8) 0.0006(7) 0.0046(7) 0.0022(7)
C7 0.0273(9) 0.0183(9) 0.0180(8) 0.0001(7) 0.0052(7) -0.0012(7)
C4 0.0251(9) 0.0204(10) 0.0234(9) -0.0063(8) 0.0050(7) 0.0004(8)
C3 0.0220(9) 0.0140(9) 0.0188(8) 0.0025(7) 0.0021(6) 0.0016(7)
C12 0.0234(9) 0.0216(10) 0.0186(8) 0.0041(7) 0.0065(7) 0.0022(7)
C10 0.0248(10) 0.0251(11) 0.0290(9) 0.0094(8) 0.0113(7) -0.0007(8)
C16 0.0289(10) 0.0229(10) 0.0216(9) 0.0058(8) 0.0096(8) 0.0013(8)
C11 0.0256(9) 0.0208(10) 0.0149(8) 0.0012(7) 0.0076(7) 0.0007(7)
C14 0.0204(9) 0.0291(12) 0.0213(9) -0.0014(7) 0.0071(7) 0.0018(8)
C6 0.0277(10) 0.0291(11) 0.0202(9) 0.0014(8) 0.0117(8) 0.0027(8)
C13 0.0265(9) 0.0187(9) 0.0195(8) -0.0010(8) 0.0105(7) 0.0000(7)
C17 0.0263(10) 0.0163(9) 0.0178(8) 0.0017(7) 0.0085(7) 0.0028(7)
C15 0.0234(10) 0.0300(12) 0.0230(10) 0.0054(8) 0.0082(8) 0.0030(8)
C2 0.0220(9) 0.0143(9) 0.0193(8) 0.0005(7) 0.0087(7) 0.0016(7)
C5 0.0263(10) 0.0300(12) 0.0252(10) -0.0084(9) 0.0101(8) 0.0025(9)
C1 0.0200(8) 0.0149(9) 0.0238(9) 0.0001(6) 0.0069(7) -0.0002(7)

loop_
_atom_type_symbol
_atom_type_description
_atom_type_scat_dispersion_real
_atom_type_scat_dispersion_imag
_atom_type_scat_source
C C 0.0033 0.0016 'International Tables Vol C Tables 4.2.6.8 and 6.1.1.4'
H H 0.0000 0.0000 'International Tables Vol C Tables 4.2.6.8 and 6.1.1.4'
N N 0.0061 0.0033 'International Tables Vol C Tables 4.2.6.8 and 6.1.1.4'
O O 0.0106 0.0060 'International Tables Vol C Tables 4.2.6.8 and 6.1.1.4'

loop_
_geom_angle_atom_site_label_1
_geom_angle_atom_site_label_2
_geom_angle_atom_site_label_3
_geom_angle_site_symmetry_1
_geom_angle_site_symmetry_3
_geom_angle
_geom_angle_publ_flag
C2 O3 C17 . . 62.43(12) ?
C13 O4 H4A . . 109.5 ?
C3 N2 C2 . . 121.51(17) ?
C3 N2 C10 . . 120.16(17) ?
C2 N2 C10 . . 118.28(17) ?
C1 N1 C8 . . 125.99(16) ?
C1 N1 H1 . . 117.0 ?
C8 N1 H1 . . 117.0 ?
C7 C8 C9 . . 119.68(18) ?
C7 C8 N1 . . 116.53(18) ?
C9 C8 N1 . . 123.70(17) ?
C4 C9 C8 . . 118.62(18) ?
C4 C9 C3 . . 116.31(19) ?
C8 C9 C3 . . 124.83(17) ?
C6 C7 C8 . . 120.4(2) ?
C6 C7 H7 . . 119.8 ?
C8 C7 H7 . . 119.8 ?
C5 C4 C9 . . 121.4(2) ?
C5 C4 H4 . . 119.3 ?
C9 C4 H4 . . 119.3 ?
O2 C3 N2 . . 121.27(19) ?
O2 C3 C9 . . 120.14(19) ?
N2 C3 C9 . . 118.58(18) ?
C13 C12 C11 . . 119.76(18) ?
C13 C12 H12 . . 120.1 ?
C11 C12 H12 . . 120.1 ?
N2 C10 H10A . . 109.5 ?
N2 C10 H10B . . 109.5 ?
H10A C10 H10B . . 109.5 ?
N2 C10 H10C . . 109.5 ?
H10A C10 H10C . . 109.5 ?
H10B C10 H10C . . 109.5 ?
C15 C16 C11 . . 119.5(2) ?
C15 C16 H16 . . 120.2 ?
C11 C16 H16 . . 120.2 ?
C16 C11 C12 . . 120.29(19) ?
C16 C11 C17 . . 117.10(18) ?
C12 C11 C17 . . 122.59(17) ?
C15 C14 C13 . . 119.7(2) ?
C15 C14 H14 . . 120.1 ?
C13 C14 H14 . . 120.1 ?
C7 C6 C5 . . 119.99(19) ?
C7 C6 H6 . . 120.0 ?
C5 C6 H6 . . 120.0 ?
O4 C13 C12 . . 122.98(18) ?
O4 C13 C14 . . 117.11(18) ?
C12 C13 C14 . . 119.9(2) ?
O3 C17 C2 . . 56.95(11) ?
O3 C17 C11 . . 118.78(16) ?
C2 C17 C11 . . 126.41(18) ?
O3 C17 H17 . . 114.1 ?
C2 C17 H17 . . 114.1 ?
C11 C17 H17 . . 114.1 ?
C14 C15 C16 . . 120.80(18) ?
C14 C15 H15 . . 119.6 ?
C16 C15 H15 . . 119.6 ?
O3 C2 N2 . . 114.81(16) ?
O3 C2 C17 . . 60.63(12) ?
N2 C2 C17 . . 123.77(17) ?
O3 C2 C1 . . 115.22(16) ?
N2 C2 C1 . . 113.46(16) ?
C17 C2 C1 . . 117.85(17) ?
C4 C5 C6 . . 119.79(19) ?
C4 C5 H5 . . 120.1 ?
C6 C5 H5 . . 120.1 ?
O1 C1 N1 . . 122.65(19) ?
O1 C1 C2 . . 122.34(19) ?
N1 C1 C2 . . 114.97(17) ?

loop_
_geom_bond_atom_site_label_1
_geom_bond_atom_site_label_2
_geom_bond_site_symmetry_2
_geom_bond_distance
_geom_bond_publ_flag
O2 C3 . 1.238(3) ?
O3 C2 . 1.405(2) ?
O3 C17 . 1.461(2) ?
O1 C1 . 1.226(3) ?
O4 C13 . 1.354(3) ?
O4 H4A . 0.8200 ?
N2 C3 . 1.350(3) ?
N2 C2 . 1.441(2) ?
N2 C10 . 1.474(2) ?
N1 C1 . 1.354(3) ?
N1 C8 . 1.422(2) ?
N1 H1 . 0.8600 ?
C8 C7 . 1.397(3) ?
C8 C9 . 1.402(3) ?
C9 C4 . 1.403(3) ?
C9 C3 . 1.489(3) ?
C7 C6 . 1.387(3) ?
C7 H7 . 0.9300 ?
C4 C5 . 1.373(3) ?
C4 H4 . 0.9300 ?
C12 C13 . 1.392(3) ?
C12 C11 . 1.396(3) ?
C12 H12 . 0.9300 ?
C10 H10A . 0.9600 ?
C10 H10B . 0.9600 ?
C10 H10C . 0.9600 ?
C16 C15 . 1.392(3) ?
C16 C11 . 1.392(3) ?
C16 H16 . 0.9300 ?
C11 C17 . 1.492(3) ?
C14 C15 . 1.380(3) ?
C14 C13 . 1.404(3) ?
C14 H14 . 0.9300 ?
C6 C5 . 1.391(3) ?
C6 H6 . 0.9300 ?
C17 C2 . 1.486(3) ?
C17 H17 . 0.9800 ?
C15 H15 . 0.9300 ?
C2 C1 . 1.518(3) ?
C5 H5 . 0.9300 ?

loop_
_geom_hbond_atom_site_label_D
_geom_hbond_atom_site_label_H
_geom_hbond_atom_site_label_A
_geom_hbond_site_symmetry_A
_geom_hbond_distance_DH
_geom_hbond_distance_HA
_geom_hbond_distance_DA
_geom_hbond_angle_DHA
N1 H1 O2 2_656 0.86 2.13 2.893(2) 148
O4 H4A O1 2_645 0.82 1.95 2.7689(17) 173

loop_
_cod_related_entry_id
_cod_related_entry_database
_cod_related_entry_code
1 ChemSpider 30656810
